data_7717232
loop_
_publ_author_name
'Wu, Jingyun'
'Stevens, Michael A.'
'Gardiner, Michael G.'
'Colebatch, Annie L.'

_publ_section_title
;
 Ruthenium, copper and ruthenium-copper complexes of an unsymmetrical
 phosphino pyridyl 1,8-naphthyridine PNNN ligand.
;
_journal_issue 44
_journal_name_full 'Dalton transactions (Cambridge, England : 2003)'
_journal_page_first 18037
_journal_page_last 18046
_journal_paper_doi 10.1039/d4dt02755h
_journal_volume 53
_journal_year 2024
_chemical_absolute_configuration rm
_chemical_formula_moiety '2(C22 H28 N3 P), C H Cl3'
_chemical_formula_sum 'C45 H57 Cl3 N6 P2'
_chemical_formula_weight 850.25
_space_group_crystal_system monoclinic
_space_group_IT_number 4
_space_group_name_Hall 'P 2yb'
_space_group_name_H-M_alt 'P 1 21 1'
_atom_sites_solution_hydrogens geom
_atom_sites_solution_primary dual
_audit_creation_date 2022-10-31
_audit_creation_method
;
Olex2 1.5
(compiled 2022.04.07 svn.rca3783a0 for OlexSys, GUI svn.r6498)
;
_audit_update_record
;
2024-09-26 deposited with the CCDC.	2024-10-15 downloaded from the CCDC.
;
_cell_angle_alpha 90
_cell_angle_beta 107.9800(10)
_cell_angle_gamma 90
_cell_formula_units_Z 2
_cell_length_a 18.4963(2)
_cell_length_b 6.17950(10)
_cell_length_c 20.5648(3)
_cell_measurement_reflns_used 8407
_cell_measurement_temperature 150.01(10)
_cell_measurement_theta_max 73.5740
_cell_measurement_theta_min 5.0060
_cell_volume 2235.72(6)
_computing_cell_refinement 'CrysAlisPro 1.171.40.82a (Rigaku OD, 2020)'
_computing_data_collection 'CrysAlisPro 1.171.40.82a (Rigaku OD, 2020)'
_computing_data_reduction 'CrysAlisPro 1.171.40.82a (Rigaku OD, 2020)'
_computing_molecular_graphics 'Olex2 1.5 (Dolomanov et al., 2009)'
_computing_publication_material 'Olex2 1.5 (Dolomanov et al., 2009)'
_computing_structure_refinement 'SHELXL 2018/3 (Sheldrick, 2015)'
_computing_structure_solution 'SHELXT 2018/2 (Sheldrick, 2018)'
_diffrn_ambient_environment N~2~
_diffrn_ambient_temperature 150.01(10)
_diffrn_detector 'CCD plate'
_diffrn_detector_area_resol_mean 8.1297
_diffrn_detector_type EosS2
_diffrn_measured_fraction_theta_full 0.999
_diffrn_measured_fraction_theta_max 0.998
_diffrn_measurement_details
;
List of Runs (angles in degrees, time in seconds):

  # Type    Start    End  Width  t~exp~   \w     \q     \k     \f   Frames
#--------------------------------------------------------------------------
  1  \w    -76.00 -50.00   1.00    5.25    --  -36.95 125.00-180.00   26
  2  \w    -44.00 -16.00   1.00    5.25    --  -36.95 125.00-180.00   28
  3  \w    -21.00  44.00   1.00    5.25    --   36.95 -38.00   0.00   65
  4  \w     29.00  63.00   1.00    5.25    --   36.95-125.00  30.00   34
  5  \w    -32.00  51.00   1.00    5.25    --   36.95 -38.00-150.00   83
  6  \w     59.00  89.00   1.00    5.25    --   36.95-125.00 -30.00   30
  7  \w     11.00  37.00   1.00    5.25    --   36.95 -99.00-180.00   26
  8  \w     45.00  76.00   1.00    5.25    --   36.95 -99.00-180.00   31
  9  \w     35.00  64.00   1.00    5.25    --   36.95 -99.00  90.00   29
 10  \w     29.00  93.00   1.00    5.25    --   36.95  38.00-150.00   64
 11  \w     42.00  75.00   1.00   21.00    --  111.00-111.00 -30.00   33
 12  \w    101.00 127.00   1.00   21.00    --  111.00 -38.00 -60.00   26
 13  \w     92.00 118.00   1.00   21.00    --  111.00 -77.00   0.00   26
 14  \w     81.00 109.00   1.00   21.00    --  111.00-111.00 -30.00   28
 15  \w     79.00 107.00   1.00   21.00    --  111.00-111.00   0.00   28
 16  \w     60.00 100.00   1.00   21.00    --  111.00 -38.00 -60.00   40
 17  \w    108.00 148.00   1.00   21.00    --  111.00  64.00  30.00   40
 18  \w     51.00  79.00   1.00   21.00    --  111.00-111.00-120.00   28
 19  \w     43.00 102.00   1.00   21.00    --  111.00 -92.00   0.00   59
 20  \w     96.00 124.00   1.00   21.00    --  111.00 -25.00   0.00   28
 21  \w     63.00 104.00   1.00   21.00    --  111.00 -92.00-120.00   41
 22  \w     43.00  73.00   1.00   21.00    --  111.00-111.00   0.00   30
 23  \w     69.00 101.00   1.00   21.00    --  111.00 -92.00-180.00   32
 24  \w    104.00 137.00   1.00   21.00    --  111.00  77.00 -90.00   33
 25  \w    152.00 177.00   1.00   21.00    --  111.00  77.00 -90.00   25
 26  \w     49.00  80.00   1.00   21.00    --  111.00 -77.00   0.00   31
 27  \w     48.00  77.00   1.00   21.00    --  111.00 -25.00   0.00   29
 28  \w    109.00 171.00   1.00   21.00    --  111.00 111.00  26.00   62
 29  \w     44.00  88.00   1.00   21.00    --  111.00 -50.00  60.00   44
 30  \w    124.00 177.00   1.00   21.00    --  111.00  25.00 120.00   53
 31  \w    115.00 142.00   1.00   21.00    --  111.00  77.00 120.00   27
 32  \w     81.00 106.00   1.00   21.00    --  111.00 -92.00-150.00   25
 33  \w     91.00 124.00   1.00   21.00    --  111.00 -77.00 -90.00   33
 34  \w     52.00 114.00   1.00   21.00    --  111.00 -50.00  90.00   62
 35  \w     76.00 101.00   1.00   21.00    --  111.00 -92.00  30.00   25
 36  \w     64.00  90.00   1.00   21.00    --  111.00 -92.00  90.00   26
 37  \w     99.00 129.00   1.00   21.00    --  111.00  64.00 -90.00   30
 38  \w     99.00 137.00   1.00   21.00    --  111.00 -77.00 -46.81   38
 39  \w     60.00  85.00   1.00   21.00    --  111.00 -77.00 -46.81   25
;
_diffrn_measurement_device 'four-circle diffractometer'
_diffrn_measurement_device_type 'SuperNova, Dual, Cu at home/near, EosS2'
_diffrn_measurement_method '\w scans'
_diffrn_orient_matrix_type 'CrysAlisPro convention (1999,Acta A55,543-557)'
_diffrn_orient_matrix_UB_11 -0.0218592000
_diffrn_orient_matrix_UB_12 -0.2291290000
_diffrn_orient_matrix_UB_13 0.0168179000
_diffrn_orient_matrix_UB_21 -0.0083078000
_diffrn_orient_matrix_UB_22 0.0842397000
_diffrn_orient_matrix_UB_23 0.0678460000
_diffrn_orient_matrix_UB_31 -0.0843448000
_diffrn_orient_matrix_UB_32 0.0510866000
_diffrn_orient_matrix_UB_33 -0.0363386000
_diffrn_radiation_monochromator mirror
_diffrn_radiation_probe x-ray
_diffrn_radiation_type 'Cu K\a'
_diffrn_radiation_wavelength 1.54184
_diffrn_reflns_av_R_equivalents 0.0314
_diffrn_reflns_av_unetI/netI 0.0452
_diffrn_reflns_Laue_measured_fraction_full 0.999
_diffrn_reflns_Laue_measured_fraction_max 0.998
_diffrn_reflns_limit_h_max 20
_diffrn_reflns_limit_h_min -23
_diffrn_reflns_limit_k_max 7
_diffrn_reflns_limit_k_min -7
_diffrn_reflns_limit_l_max 24
_diffrn_reflns_limit_l_min -25
_diffrn_reflns_number 15589
_diffrn_reflns_point_group_measured_fraction_full 0.883
_diffrn_reflns_point_group_measured_fraction_max 0.866
_diffrn_reflns_theta_full 67.684
_diffrn_reflns_theta_max 73.856
_diffrn_reflns_theta_min 3.863
_diffrn_source 'micro-focus sealed X-ray tube'
_diffrn_source_type 'SuperNova (Cu) X-ray Source'
_exptl_absorpt_coefficient_mu 2.827
_exptl_absorpt_correction_T_max 1.00000
_exptl_absorpt_correction_T_min 0.73142
_exptl_absorpt_correction_type multi-scan
_exptl_absorpt_process_details
;
CrysAlisPro 1.171.40.82a (Rigaku Oxford Diffraction, 2020)
Empirical absorption correction using spherical harmonics,
implemented in SCALE3 ABSPACK scaling algorithm.
;
_exptl_crystal_colour green
_exptl_crystal_colour_primary green
_exptl_crystal_density_diffrn 1.263
_exptl_crystal_description needle
_exptl_crystal_F_000 900
_exptl_crystal_size_max 0.494
_exptl_crystal_size_mid 0.064
_exptl_crystal_size_min 0.042
_refine_diff_density_max 0.393
_refine_diff_density_min -0.242
_refine_diff_density_rms 0.046
_refine_ls_abs_structure_details
;
 Flack x determined using 2541 quotients [(I+)-(I-)]/[(I+)+(I-)]
 (Parsons, Flack and Wagner, Acta Cryst. B69 (2013) 249-259).
;
_refine_ls_abs_structure_Flack 0.065(9)
_refine_ls_extinction_method none
_refine_ls_goodness_of_fit_ref 1.052
_refine_ls_hydrogen_treatment constr
_refine_ls_matrix_type full
_refine_ls_number_parameters 517
_refine_ls_number_reflns 7852
_refine_ls_number_restraints 1
_refine_ls_restrained_S_all 1.051
_refine_ls_R_factor_all 0.0389
_refine_ls_R_factor_gt 0.0358
_refine_ls_shift/su_max 0.001
_refine_ls_shift/su_mean 0.000
_refine_ls_structure_factor_coef Fsqd
_refine_ls_weighting_details 'w=1/[\s^2^(Fo^2^)+(0.0554P)^2^+0.0477P] where P=(Fo^2^+2Fc^2^)/3'
_refine_ls_weighting_scheme calc
_refine_ls_wR_factor_gt 0.0913
_refine_ls_wR_factor_ref 0.0934
_reflns_Friedel_coverage 0.582
_reflns_Friedel_fraction_full 0.741
_reflns_Friedel_fraction_max 0.706
_reflns_number_gt 7325
_reflns_number_total 7852
_reflns_threshold_expression 'I > 2\s(I)'
_cod_data_source_file d4dt02755h2.cif
_cod_data_source_block jw105
_cod_depositor_comments 'Adding full bibliography for 7717232--7717238.cif.'
_cod_database_code 7717232
_shelx_shelxl_version_number 2018/3
_chemical_oxdiff_formula 'C H N P Cl Ru'
_shelx_space_group_comment
;
The symmetry employed for this shelxl refinement is uniquely defined
by the following loop, which should always be used as a source of
symmetry information in preference to the above space-group names.
They are only intended as comments.
;
_shelx_estimated_absorpt_t_max 0.890
_shelx_estimated_absorpt_t_min 0.336
_olex2_refinement_description
;
1. Fixed Uiso
 At 1.2 times of:
  All C(H) groups, All C(H,H) groups
 At 1.5 times of:
  All C(H,H,H) groups
2.a Ternary CH refined with riding coordinates:
 C24(H24)
2.b Secondary CH2 refined with riding coordinates:
 C10(H10C,H10D), C10A(H10A,H10B)
2.c Aromatic/amide H refined with riding coordinates:
 C6(H6), C7(H7), C4(H4), C6A(H6A), C20A(H20A), C3(H3), C3A(H3A), C7A(H7A),
 C4A(H4A), C20(H20), C21A(H21A), C22(H22), C23(H23), C22A(H22A), C21(H21),
 C23A(H23A)
2.d Idealised Me refined as rotating group:
 C14(H14D,H14E,H14F), C13(H13D,H13E,H13F), C15(H15D,H15E,H15F), C17(H17D,H17E,
 H17F), C18(H18D,H18E,H18F), C18A(H18A,H18B,H18C), C16(H16D,H16E,H16F),
 C14A(H14A,H14B,H14C), C13A(H13A,H13B,H13C), C15A(H15A,H15B,H15C), C16A(H16A,
 H16B,H16C), C17A(H17A,H17B,H17C)
;
_olex2_date_sample_data_collection 2022-06-02
_olex2_submission_special_instructions 'No special instructions were received'
_oxdiff_exptl_absorpt_empirical_details
;
Empirical correction (ABSPACK) includes:
- Absorption correction using spherical harmonics
- Frame scaling
;
_oxdiff_exptl_absorpt_empirical_full_max 1.512
_oxdiff_exptl_absorpt_empirical_full_min 0.654

loop_
_space_group_symop_operation_xyz
'x, y, z'
'-x, y+1/2, -z'

loop_
_atom_site_label
_atom_site_type_symbol
_atom_site_fract_x
_atom_site_fract_y
_atom_site_fract_z
_atom_site_U_iso_or_equiv
_atom_site_adp_type
_atom_site_occupancy
_atom_site_site_symmetry_order
_atom_site_calc_flag
_atom_site_refinement_flags_posn
_atom_site_refinement_flags_adp
_atom_site_refinement_flags_occupancy
_atom_site_disorder_assembly
_atom_site_disorder_group
P1A P 0.68783(3) 0.14444(11) 1.01113(4) 0.02695(14) Uani 1 1 d . . . . .
P1 P 0.82072(3) 0.47618(11) 0.53675(3) 0.02601(14) Uani 1 1 d . . . . .
Cl3 Cl 0.50588(4) -0.06281(17) 0.24762(4) 0.0492(2) Uani 1 1 d . . . . .
Cl1 Cl 0.58810(5) 0.34234(16) 0.26339(5) 0.0506(2) Uani 1 1 d . . . . .
Cl2 Cl 0.65909(5) -0.04074(18) 0.33668(5) 0.0571(2) Uani 1 1 d . . . . .
N1 N 0.59965(11) 0.4177(4) 0.44762(11) 0.0245(4) Uani 1 1 d . . . . .
N2 N 0.47617(11) 0.4503(4) 0.37620(11) 0.0242(4) Uani 1 1 d . . . . .
N2A N 0.94792(11) 0.1218(4) 0.88418(12) 0.0262(4) Uani 1 1 d . . . . .
N1A N 0.86536(12) 0.0910(4) 0.94799(13) 0.0276(5) Uani 1 1 d . . . . .
N3 N 0.28180(14) 0.5754(5) 0.28387(14) 0.0378(6) Uani 1 1 d . . . . .
N3A N 1.09704(14) 0.2267(5) 0.81134(14) 0.0390(6) Uani 1 1 d . . . . .
C8 C 0.41344(14) 0.5665(5) 0.35223(14) 0.0253(5) Uani 1 1 d . . . . .
C2 C 0.65904(13) 0.5001(4) 0.49479(13) 0.0244(5) Uani 1 1 d . . . . .
C6 C 0.46746(14) 0.8841(5) 0.41534(14) 0.0275(5) Uani 1 1 d . . . . .
H6 H 0.464631 1.028470 0.427049 0.033 Uiso 1 1 calc R U . . .
C9 C 0.53707(13) 0.5466(4) 0.42242(13) 0.0224(5) Uani 1 1 d . . . . .
C8A C 0.99629(14) 0.2394(5) 0.86270(14) 0.0263(5) Uani 1 1 d . . . . .
C19A C 1.03676(14) 0.1252(5) 0.82030(14) 0.0293(5) Uani 1 1 d . . . . .
C5A C 0.92364(13) 0.4427(4) 0.94298(13) 0.0257(5) Uani 1 1 d . . . . .
C5 C 0.53508(14) 0.7643(5) 0.44369(14) 0.0245(5) Uani 1 1 d . . . . .
C19 C 0.34594(13) 0.4594(5) 0.30267(13) 0.0277(5) Uani 1 1 d . . . . .
C9A C 0.91216(13) 0.2217(4) 0.92513(14) 0.0248(5) Uani 1 1 d . . . . .
C2A C 0.83183(13) 0.1769(5) 0.98980(14) 0.0279(5) Uani 1 1 d . . . . .
C10 C 0.72551(13) 0.3525(5) 0.52597(14) 0.0266(5) Uani 1 1 d . . . . .
H10C H 0.720269 0.224853 0.497421 0.032 Uiso 1 1 calc R U . . .
H10D H 0.723520 0.305587 0.570404 0.032 Uiso 1 1 calc R U . . .
C7 C 0.40666(14) 0.7844(5) 0.37068(14) 0.0277(5) Uani 1 1 d . . . . .
H7 H 0.361149 0.858669 0.352467 0.033 Uiso 1 1 calc R U . . .
C4 C 0.60015(14) 0.8482(5) 0.49326(14) 0.0274(5) Uani 1 1 d . . . . .
H4 H 0.601210 0.990942 0.507861 0.033 Uiso 1 1 calc R U . . .
C6A C 0.97411(15) 0.5633(5) 0.91744(15) 0.0301(6) Uani 1 1 d . . . . .
H6A H 0.981683 0.710100 0.927098 0.036 Uiso 1 1 calc R U . . .
C20A C 1.01270(15) -0.0772(5) 0.79230(14) 0.0323(6) Uani 1 1 d . . . . .
H20A H 0.969682 -0.141398 0.798200 0.039 Uiso 1 1 calc R U . . .
C3 C 0.66118(14) 0.7164(5) 0.51920(14) 0.0278(5) Uani 1 1 d . . . . .
H3 H 0.704053 0.767225 0.552700 0.033 Uiso 1 1 calc R U . . .
C12 C 0.84201(14) 0.3806(5) 0.45776(15) 0.0315(6) Uani 1 1 d . . . . .
C10A C 0.78317(14) 0.0292(5) 1.01719(17) 0.0325(6) Uani 1 1 d . . . . .
H10A H 0.809934 -0.002766 1.064726 0.039 Uiso 1 1 calc R U . . .
H10B H 0.776039 -0.106124 0.992111 0.039 Uiso 1 1 calc R U . . .
C3A C 0.84079(14) 0.3980(5) 1.01091(15) 0.0319(6) Uani 1 1 d . . . . .
H3A H 0.816325 0.451306 1.040871 0.038 Uiso 1 1 calc R U . . .
C12A C 0.62695(17) 0.0296(6) 0.92733(16) 0.0375(7) Uani 1 1 d . . . . .
C11A C 0.66825(16) 0.0088(5) 1.08567(16) 0.0341(6) Uani 1 1 d . . . . .
C11 C 0.88021(15) 0.3277(5) 0.61526(15) 0.0318(6) Uani 1 1 d . . . . .
C7A C 1.01152(14) 0.4609(5) 0.87843(14) 0.0298(5) Uani 1 1 d . . . . .
H7A H 1.046355 0.535360 0.862498 0.036 Uiso 1 1 calc R U . . .
C4A C 0.88553(14) 0.5300(5) 0.98668(15) 0.0305(6) Uani 1 1 d . . . . .
H4A H 0.890876 0.675502 0.998771 0.037 Uiso 1 1 calc R U . . .
C20 C 0.35090(15) 0.2531(5) 0.27819(16) 0.0335(6) Uani 1 1 d . . . . .
H20 H 0.396390 0.176679 0.292739 0.040 Uiso 1 1 calc R U . . .
C14 C 0.96437(15) 0.3619(7) 0.62191(17) 0.0436(8) Uani 1 1 d . . . . .
H14D H 0.977968 0.271381 0.589577 0.065 Uiso 1 1 calc R U . . .
H14E H 0.995105 0.325005 0.667387 0.065 Uiso 1 1 calc R U . . .
H14F H 0.972686 0.510783 0.612924 0.065 Uiso 1 1 calc R U . . .
C13 C 0.86375(16) 0.4437(6) 0.67546(15) 0.0391(7) Uani 1 1 d . . . . .
H13D H 0.874537 0.595280 0.673930 0.059 Uiso 1 1 calc R U . . .
H13E H 0.895216 0.383589 0.717774 0.059 Uiso 1 1 calc R U . . .
H13F H 0.811230 0.424693 0.672180 0.059 Uiso 1 1 calc R U . . .
C15 C 0.86494(19) 0.0852(6) 0.61905(18) 0.0433(8) Uani 1 1 d . . . . .
H15D H 0.812173 0.062778 0.614208 0.065 Uiso 1 1 calc R U . . .
H15E H 0.895516 0.029423 0.662391 0.065 Uiso 1 1 calc R U . . .
H15F H 0.877559 0.011276 0.582937 0.065 Uiso 1 1 calc R U . . .
C21A C 1.05367(19) -0.1818(6) 0.75551(16) 0.0393(7) Uani 1 1 d . . . . .
H21A H 1.039268 -0.318293 0.736999 0.047 Uiso 1 1 calc R U . . .
C17 C 0.85028(17) 0.1357(6) 0.45013(17) 0.0401(7) Uani 1 1 d . . . . .
H17D H 0.896658 0.087045 0.482783 0.060 Uiso 1 1 calc R U . . .
H17E H 0.851406 0.104043 0.404749 0.060 Uiso 1 1 calc R U . . .
H17F H 0.807958 0.062801 0.458078 0.060 Uiso 1 1 calc R U . . .
C18 C 0.77487(16) 0.4667(7) 0.39852(15) 0.0409(7) Uani 1 1 d . . . . .
H18D H 0.729439 0.389623 0.397398 0.061 Uiso 1 1 calc R U . . .
H18E H 0.785357 0.446037 0.356043 0.061 Uiso 1 1 calc R U . . .
H18F H 0.767989 0.618142 0.405220 0.061 Uiso 1 1 calc R U . . .
C22 C 0.22084(16) 0.2828(7) 0.21133(17) 0.0413(7) Uani 1 1 d . . . . .
H22 H 0.177039 0.228441 0.179830 0.050 Uiso 1 1 calc R U . . .
C18A C 0.65969(19) 0.1278(7) 0.87373(17) 0.0449(7) Uani 1 1 d . . . . .
H18A H 0.667493 0.280233 0.881889 0.067 Uiso 1 1 calc R U . . .
H18B H 0.624711 0.104823 0.828861 0.067 Uiso 1 1 calc R U . . .
H18C H 0.707305 0.059589 0.876966 0.067 Uiso 1 1 calc R U . . .
C23 C 0.22133(16) 0.4849(7) 0.23875(17) 0.0442(8) Uani 1 1 d . . . . .
H23 H 0.176511 0.564638 0.225024 0.053 Uiso 1 1 calc R U . . .
C22A C 1.11647(18) -0.0788(7) 0.74690(16) 0.0424(7) Uani 1 1 d . . . . .
H22A H 1.145389 -0.144605 0.722650 0.051 Uiso 1 1 calc R U . . .
C21 C 0.28690(17) 0.1610(6) 0.23144(17) 0.0410(7) Uani 1 1 d . . . . .
H21 H 0.288539 0.022356 0.214338 0.049 Uiso 1 1 calc R U . . .
C16 C 0.91410(16) 0.4944(7) 0.45347(18) 0.0441(8) Uani 1 1 d . . . . .
H16D H 0.909832 0.647213 0.459880 0.066 Uiso 1 1 calc R U . . .
H16E H 0.920121 0.468314 0.409409 0.066 Uiso 1 1 calc R U . . .
H16F H 0.957464 0.438961 0.488426 0.066 Uiso 1 1 calc R U . . .
C14A C 0.5875(2) 0.0681(9) 1.0845(2) 0.0576(11) Uani 1 1 d . . . . .
H14A H 0.580185 0.221435 1.078146 0.086 Uiso 1 1 calc R U . . .
H14B H 0.580124 0.026769 1.127012 0.086 Uiso 1 1 calc R U . . .
H14C H 0.551411 -0.006599 1.047575 0.086 Uiso 1 1 calc R U . . .
C24 C 0.57418(17) 0.1047(6) 0.30433(16) 0.0372(6) Uani 1 1 d . . . . .
H24 H 0.555581 0.143912 0.342514 0.045 Uiso 1 1 calc R U . . .
C13A C 0.72328(19) 0.1168(7) 1.14948(17) 0.0457(8) Uani 1 1 d . . . . .
H13A H 0.774606 0.078215 1.152930 0.068 Uiso 1 1 calc R U . . .
H13B H 0.711875 0.068262 1.189571 0.068 Uiso 1 1 calc R U . . .
H13C H 0.717608 0.271129 1.145654 0.068 Uiso 1 1 calc R U . . .
C15A C 0.6804(2) -0.2363(7) 1.0925(2) 0.0521(9) Uani 1 1 d . . . . .
H15A H 0.643005 -0.307779 1.055732 0.078 Uiso 1 1 calc R U . . .
H15B H 0.675456 -0.283748 1.135370 0.078 Uiso 1 1 calc R U . . .
H15C H 0.730291 -0.271092 1.090628 0.078 Uiso 1 1 calc R U . . .
C23A C 1.13519(17) 0.1240(7) 0.77519(18) 0.0452(8) Uani 1 1 d . . . . .
H23A H 1.177011 0.193378 0.768614 0.054 Uiso 1 1 calc R U . . .
C16A C 0.54565(18) 0.1249(9) 0.9127(2) 0.0565(10) Uani 1 1 d . . . . .
H16A H 0.521899 0.062569 0.943771 0.085 Uiso 1 1 calc R U . . .
H16B H 0.516010 0.092006 0.866588 0.085 Uiso 1 1 calc R U . . .
H16C H 0.548853 0.279033 0.918873 0.085 Uiso 1 1 calc R U . . .
C17A C 0.6199(2) -0.2157(7) 0.9201(2) 0.0584(10) Uani 1 1 d . . . . .
H17A H 0.669355 -0.277597 0.927012 0.088 Uiso 1 1 calc R U . . .
H17B H 0.587535 -0.251682 0.875124 0.088 Uiso 1 1 calc R U . . .
H17C H 0.598524 -0.272239 0.953572 0.088 Uiso 1 1 calc R U . . .

loop_
_atom_site_aniso_label
_atom_site_aniso_U_11
_atom_site_aniso_U_22
_atom_site_aniso_U_33
_atom_site_aniso_U_23
_atom_site_aniso_U_13
_atom_site_aniso_U_12
P1A 0.0237(3) 0.0247(3) 0.0339(3) -0.0026(3) 0.0111(2) 0.0004(2)
P1 0.0197(2) 0.0259(3) 0.0309(3) 0.0000(3) 0.0056(2) -0.0002(2)
Cl3 0.0452(4) 0.0566(5) 0.0450(4) -0.0137(4) 0.0128(3) -0.0082(4)
Cl1 0.0614(5) 0.0438(4) 0.0445(4) 0.0075(4) 0.0131(3) 0.0015(4)
Cl2 0.0478(4) 0.0514(5) 0.0610(5) 0.0025(5) 0.0005(3) 0.0124(4)
N1 0.0229(9) 0.0228(10) 0.0287(10) 0.0005(8) 0.0092(8) 0.0013(8)
N2 0.0238(9) 0.0256(11) 0.0241(10) 0.0003(9) 0.0085(7) 0.0011(9)
N2A 0.0227(9) 0.0252(11) 0.0285(11) 0.0001(9) 0.0047(8) 0.0002(8)
N1A 0.0237(9) 0.0235(11) 0.0349(12) 0.0001(9) 0.0079(8) 0.0015(8)
N3 0.0279(11) 0.0446(15) 0.0368(13) -0.0013(12) 0.0041(10) 0.0073(11)
N3A 0.0307(11) 0.0485(16) 0.0404(14) -0.0015(12) 0.0147(10) -0.0051(11)
C8 0.0241(11) 0.0276(13) 0.0247(12) 0.0039(10) 0.0084(9) 0.0008(10)
C2 0.0242(10) 0.0239(13) 0.0274(12) 0.0011(10) 0.0112(9) 0.0007(10)
C6 0.0309(12) 0.0232(12) 0.0313(13) 0.0018(10) 0.0140(10) 0.0040(10)
C9 0.0214(10) 0.0225(12) 0.0247(12) -0.0002(9) 0.0091(9) 0.0007(9)
C8A 0.0230(10) 0.0280(13) 0.0251(12) 0.0020(10) 0.0034(9) -0.0006(10)
C19A 0.0261(11) 0.0333(14) 0.0265(12) 0.0038(11) 0.0052(9) 0.0019(11)
C5A 0.0216(10) 0.0229(12) 0.0283(12) -0.0003(10) 0.0014(9) -0.0003(10)
C5 0.0262(11) 0.0227(12) 0.0277(13) 0.0004(10) 0.0130(9) 0.0005(10)
C19 0.0251(10) 0.0335(14) 0.0243(11) 0.0053(11) 0.0076(9) 0.0018(11)
C9A 0.0205(10) 0.0249(13) 0.0262(12) 0.0005(10) 0.0030(9) 0.0007(9)
C2A 0.0222(10) 0.0267(13) 0.0336(13) 0.0033(11) 0.0069(9) 0.0029(10)
C10 0.0208(10) 0.0260(12) 0.0319(13) 0.0016(11) 0.0066(9) -0.0015(10)
C7 0.0260(11) 0.0276(14) 0.0310(13) 0.0051(11) 0.0111(10) 0.0065(10)
C4 0.0287(11) 0.0226(12) 0.0332(13) -0.0039(11) 0.0131(10) -0.0027(10)
C6A 0.0277(12) 0.0233(12) 0.0346(14) 0.0018(11) 0.0028(10) -0.0036(10)
C20A 0.0331(12) 0.0344(15) 0.0297(13) 0.0020(11) 0.0103(10) 0.0017(11)
C3 0.0220(11) 0.0295(14) 0.0313(13) -0.0062(11) 0.0074(9) -0.0052(9)
C12 0.0262(12) 0.0364(15) 0.0319(13) -0.0022(12) 0.0091(10) 0.0009(11)
C10A 0.0263(11) 0.0276(14) 0.0465(16) 0.0037(12) 0.0157(11) 0.0052(10)
C3A 0.0247(11) 0.0331(15) 0.0379(14) -0.0071(12) 0.0098(10) 0.0019(10)
C12A 0.0376(14) 0.0371(17) 0.0349(16) -0.0027(12) 0.0068(12) -0.0024(12)
C11A 0.0337(13) 0.0382(17) 0.0342(14) -0.0006(12) 0.0160(11) -0.0029(12)
C11 0.0261(12) 0.0324(14) 0.0320(14) -0.0013(12) 0.0017(10) 0.0021(11)
C7A 0.0273(10) 0.0281(13) 0.0319(13) 0.0044(12) 0.0063(9) -0.0037(11)
C4A 0.0272(11) 0.0241(13) 0.0372(14) -0.0046(11) 0.0055(10) 0.0003(10)
C20 0.0292(12) 0.0315(14) 0.0352(15) 0.0042(12) 0.0031(11) -0.0012(11)
C14 0.0242(12) 0.058(2) 0.0408(16) -0.0075(16) -0.0006(11) 0.0064(13)
C13 0.0378(13) 0.0440(18) 0.0326(14) -0.0049(14) 0.0066(11) -0.0017(14)
C15 0.0480(16) 0.0329(17) 0.0384(17) 0.0051(13) -0.0022(13) 0.0028(13)
C21A 0.0504(16) 0.0363(16) 0.0330(15) 0.0005(13) 0.0157(12) 0.0054(13)
C17 0.0356(13) 0.0427(18) 0.0409(16) -0.0086(15) 0.0100(11) 0.0053(14)
C18 0.0352(13) 0.0558(19) 0.0310(14) 0.0036(15) 0.0093(10) 0.0053(15)
C22 0.0304(13) 0.054(2) 0.0334(15) -0.0005(14) 0.0011(11) -0.0100(14)
C18A 0.0459(15) 0.055(2) 0.0354(15) -0.0023(16) 0.0153(12) -0.0006(16)
C23 0.0252(12) 0.059(2) 0.0418(16) -0.0015(17) 0.0012(11) 0.0053(14)
C22A 0.0425(14) 0.054(2) 0.0341(15) 0.0028(14) 0.0167(12) 0.0107(14)
C21 0.0385(14) 0.0375(16) 0.0398(16) -0.0015(14) 0.0015(12) -0.0082(14)
C16 0.0312(12) 0.058(2) 0.0475(17) -0.0002(17) 0.0183(12) -0.0054(15)
C14A 0.0409(17) 0.091(3) 0.050(2) 0.002(2) 0.0275(15) -0.0009(18)
C24 0.0396(14) 0.0396(17) 0.0295(14) -0.0035(12) 0.0064(11) 0.0037(12)
C13A 0.0512(17) 0.052(2) 0.0350(16) -0.0057(15) 0.0152(13) -0.0006(16)
C15A 0.076(2) 0.0386(18) 0.047(2) 0.0052(16) 0.0257(17) -0.0080(18)
C23A 0.0348(14) 0.059(2) 0.0455(17) 0.0013(17) 0.0175(12) -0.0008(15)
C16A 0.0351(15) 0.081(3) 0.049(2) -0.003(2) 0.0064(13) 0.0007(18)
C17A 0.068(2) 0.042(2) 0.055(2) -0.0107(18) 0.0040(18) -0.0083(18)

loop_
_atom_type_symbol
_atom_type_description
_atom_type_scat_dispersion_real
_atom_type_scat_dispersion_imag
_atom_type_scat_source
C C 0.0181 0.0091 'International Tables Vol C Tables 4.2.6.8 and 6.1.1.4'
H H 0.0000 0.0000 'International Tables Vol C Tables 4.2.6.8 and 6.1.1.4'
Cl Cl 0.3639 0.7018 'International Tables Vol C Tables 4.2.6.8 and 6.1.1.4'
N N 0.0311 0.0180 'International Tables Vol C Tables 4.2.6.8 and 6.1.1.4'
P P 0.2955 0.4335 'International Tables Vol C Tables 4.2.6.8 and 6.1.1.4'

loop_
_geom_angle_atom_site_label_1
_geom_angle_atom_site_label_2
_geom_angle_atom_site_label_3
_geom_angle
_geom_angle_site_symmetry_1
_geom_angle_site_symmetry_3
_geom_angle_publ_flag
C10A P1A C12A 101.70(15) . . ?
C10A P1A C11A 101.02(14) . . ?
C11A P1A C12A 111.57(15) . . ?
C10 P1 C12 102.12(12) . . ?
C10 P1 C11 100.47(13) . . ?
C12 P1 C11 111.33(13) . . ?
C2 N1 C9 117.9(2) . . ?
C8 N2 C9 117.6(2) . . ?
C8A N2A C9A 117.5(2) . . ?
C2A N1A C9A 117.5(2) . . ?
C23 N3 C19 117.0(3) . . ?
C23A N3A C19A 117.4(3) . . ?
N2 C8 C19 117.7(3) . . ?
N2 C8 C7 123.8(2) . . ?
C7 C8 C19 118.5(2) . . ?
N1 C2 C10 117.6(2) . . ?
N1 C2 C3 123.1(2) . . ?
C3 C2 C10 119.2(2) . . ?
C5 C6 H6 120.6 . . ?
C7 C6 H6 120.6 . . ?
C7 C6 C5 118.9(3) . . ?
N1 C9 C5 122.3(2) . . ?
N2 C9 N1 115.4(2) . . ?
N2 C9 C5 122.2(2) . . ?
N2A C8A C19A 116.5(3) . . ?
N2A C8A C7A 124.0(3) . . ?
C7A C8A C19A 119.4(3) . . ?
N3A C19A C8A 116.6(3) . . ?
N3A C19A C20A 122.5(3) . . ?
C20A C19A C8A 120.9(3) . . ?
C9A C5A C6A 118.4(3) . . ?
C4A C5A C9A 118.1(3) . . ?
C4A C5A C6A 123.5(3) . . ?
C6 C5 C9 118.2(2) . . ?
C4 C5 C6 123.6(3) . . ?
C4 C5 C9 118.2(2) . . ?
N3 C19 C8 116.0(3) . . ?
N3 C19 C20 122.8(3) . . ?
C20 C19 C8 121.2(2) . . ?
N2A C9A N1A 115.0(2) . . ?
N2A C9A C5A 122.2(3) . . ?
N1A C9A C5A 122.8(3) . . ?
N1A C2A C10A 117.1(3) . . ?
N1A C2A C3A 123.4(3) . . ?
C3A C2A C10A 119.5(3) . . ?
P1 C10 H10C 108.6 . . ?
P1 C10 H10D 108.6 . . ?
C2 C10 P1 114.72(19) . . ?
C2 C10 H10C 108.6 . . ?
C2 C10 H10D 108.6 . . ?
H10C C10 H10D 107.6 . . ?
C8 C7 H7 120.4 . . ?
C6 C7 C8 119.3(2) . . ?
C6 C7 H7 120.4 . . ?
C5 C4 H4 120.6 . . ?
C3 C4 C5 118.8(3) . . ?
C3 C4 H4 120.6 . . ?
C5A C6A H6A 120.5 . . ?
C7A C6A C5A 119.0(3) . . ?
C7A C6A H6A 120.5 . . ?
C19A C20A H20A 120.4 . . ?
C21A C20A C19A 119.1(3) . . ?
C21A C20A H20A 120.4 . . ?
C2 C3 H3 120.2 . . ?
C4 C3 C2 119.6(2) . . ?
C4 C3 H3 120.2 . . ?
C17 C12 P1 116.9(2) . . ?
C17 C12 C18 110.0(3) . . ?
C17 C12 C16 109.3(3) . . ?
C18 C12 P1 104.0(2) . . ?
C16 C12 P1 108.8(2) . . ?
C16 C12 C18 107.4(3) . . ?
P1A C10A H10A 108.8 . . ?
P1A C10A H10B 108.8 . . ?
C2A C10A P1A 113.8(2) . . ?
C2A C10A H10A 108.8 . . ?
C2A C10A H10B 108.8 . . ?
H10A C10A H10B 107.7 . . ?
C2A C3A H3A 120.4 . . ?
C4A C3A C2A 119.3(3) . . ?
C4A C3A H3A 120.4 . . ?
C18A C12A P1A 104.5(2) . . ?
C18A C12A C16A 106.5(3) . . ?
C16A C12A P1A 107.7(2) . . ?
C17A C12A P1A 118.2(3) . . ?
C17A C12A C18A 111.3(3) . . ?
C17A C12A C16A 108.0(3) . . ?
C14A C11A P1A 108.3(2) . . ?
C14A C11A C13A 107.1(3) . . ?
C13A C11A P1A 105.0(2) . . ?
C15A C11A P1A 117.2(2) . . ?
C15A C11A C14A 110.7(3) . . ?
C15A C11A C13A 108.1(3) . . ?
C14 C11 P1 108.5(2) . . ?
C14 C11 C13 108.1(2) . . ?
C13 C11 P1 104.7(2) . . ?
C15 C11 P1 116.8(2) . . ?
C15 C11 C14 109.2(3) . . ?
C15 C11 C13 109.2(3) . . ?
C8A C7A H7A 120.6 . . ?
C6A C7A C8A 118.8(3) . . ?
C6A C7A H7A 120.6 . . ?
C5A C4A H4A 120.5 . . ?
C3A C4A C5A 119.0(3) . . ?
C3A C4A H4A 120.5 . . ?
C19 C20 H20 120.4 . . ?
C19 C20 C21 119.3(3) . . ?
C21 C20 H20 120.4 . . ?
C11 C14 H14D 109.5 . . ?
C11 C14 H14E 109.5 . . ?
C11 C14 H14F 109.5 . . ?
H14D C14 H14E 109.5 . . ?
H14D C14 H14F 109.5 . . ?
H14E C14 H14F 109.5 . . ?
C11 C13 H13D 109.5 . . ?
C11 C13 H13E 109.5 . . ?
C11 C13 H13F 109.5 . . ?
H13D C13 H13E 109.5 . . ?
H13D C13 H13F 109.5 . . ?
H13E C13 H13F 109.5 . . ?
C11 C15 H15D 109.5 . . ?
C11 C15 H15E 109.5 . . ?
C11 C15 H15F 109.5 . . ?
H15D C15 H15E 109.5 . . ?
H15D C15 H15F 109.5 . . ?
H15E C15 H15F 109.5 . . ?
C20A C21A H21A 120.7 . . ?
C22A C21A C20A 118.6(3) . . ?
C22A C21A H21A 120.7 . . ?
C12 C17 H17D 109.5 . . ?
C12 C17 H17E 109.5 . . ?
C12 C17 H17F 109.5 . . ?
H17D C17 H17E 109.5 . . ?
H17D C17 H17F 109.5 . . ?
H17E C17 H17F 109.5 . . ?
C12 C18 H18D 109.5 . . ?
C12 C18 H18E 109.5 . . ?
C12 C18 H18F 109.5 . . ?
H18D C18 H18E 109.5 . . ?
H18D C18 H18F 109.5 . . ?
H18E C18 H18F 109.5 . . ?
C23 C22 H22 120.7 . . ?
C23 C22 C21 118.7(3) . . ?
C21 C22 H22 120.7 . . ?
C12A C18A H18A 109.5 . . ?
C12A C18A H18B 109.5 . . ?
C12A C18A H18C 109.5 . . ?
H18A C18A H18B 109.5 . . ?
H18A C18A H18C 109.5 . . ?
H18B C18A H18C 109.5 . . ?
N3 C23 C22 124.4(3) . . ?
N3 C23 H23 117.8 . . ?
C22 C23 H23 117.8 . . ?
C21A C22A H22A 120.8 . . ?
C23A C22A C21A 118.4(3) . . ?
C23A C22A H22A 120.8 . . ?
C20 C21 H21 121.1 . . ?
C22 C21 C20 117.8(3) . . ?
C22 C21 H21 121.1 . . ?
C12 C16 H16D 109.5 . . ?
C12 C16 H16E 109.5 . . ?
C12 C16 H16F 109.5 . . ?
H16D C16 H16E 109.5 . . ?
H16D C16 H16F 109.5 . . ?
H16E C16 H16F 109.5 . . ?
C11A C14A H14A 109.5 . . ?
C11A C14A H14B 109.5 . . ?
C11A C14A H14C 109.5 . . ?
H14A C14A H14B 109.5 . . ?
H14A C14A H14C 109.5 . . ?
H14B C14A H14C 109.5 . . ?
Cl3 C24 H24 108.5 . . ?
Cl1 C24 Cl3 110.82(17) . . ?
Cl1 C24 Cl2 111.40(18) . . ?
Cl1 C24 H24 108.5 . . ?
Cl2 C24 Cl3 108.95(19) . . ?
Cl2 C24 H24 108.5 . . ?
C11A C13A H13A 109.5 . . ?
C11A C13A H13B 109.5 . . ?
C11A C13A H13C 109.5 . . ?
H13A C13A H13B 109.5 . . ?
H13A C13A H13C 109.5 . . ?
H13B C13A H13C 109.5 . . ?
C11A C15A H15A 109.5 . . ?
C11A C15A H15B 109.5 . . ?
C11A C15A H15C 109.5 . . ?
H15A C15A H15B 109.5 . . ?
H15A C15A H15C 109.5 . . ?
H15B C15A H15C 109.5 . . ?
N3A C23A C22A 124.1(3) . . ?
N3A C23A H23A 118.0 . . ?
C22A C23A H23A 118.0 . . ?
C12A C16A H16A 109.5 . . ?
C12A C16A H16B 109.5 . . ?
C12A C16A H16C 109.5 . . ?
H16A C16A H16B 109.5 . . ?
H16A C16A H16C 109.5 . . ?
H16B C16A H16C 109.5 . . ?
C12A C17A H17A 109.5 . . ?
C12A C17A H17B 109.5 . . ?
C12A C17A H17C 109.5 . . ?
H17A C17A H17B 109.5 . . ?
H17A C17A H17C 109.5 . . ?
H17B C17A H17C 109.5 . . ?

loop_
_geom_bond_atom_site_label_1
_geom_bond_atom_site_label_2
_geom_bond_distance
_geom_bond_site_symmetry_2
_geom_bond_publ_flag
P1A C10A 1.870(3) . ?
P1A C12A 1.882(3) . ?
P1A C11A 1.878(3) . ?
P1 C10 1.869(2) . ?
P1 C12 1.881(3) . ?
P1 C11 1.888(3) . ?
Cl3 C24 1.766(3) . ?
Cl1 C24 1.751(4) . ?
Cl2 C24 1.753(3) . ?
N1 C2 1.322(3) . ?
N1 C9 1.368(3) . ?
N2 C8 1.323(3) . ?
N2 C9 1.366(3) . ?
N2A C8A 1.330(4) . ?
N2A C9A 1.368(4) . ?
N1A C9A 1.369(4) . ?
N1A C2A 1.317(4) . ?
N3 C19 1.337(4) . ?
N3 C23 1.336(4) . ?
N3A C19A 1.341(4) . ?
N3A C23A 1.333(5) . ?
C8 C19 1.500(4) . ?
C8 C7 1.415(4) . ?
C2 C10 1.506(3) . ?
C2 C3 1.424(4) . ?
C6 H6 0.9300 . ?
C6 C5 1.415(4) . ?
C6 C7 1.360(4) . ?
C9 C5 1.419(4) . ?
C8A C19A 1.491(4) . ?
C8A C7A 1.414(4) . ?
C19A C20A 1.391(4) . ?
C5A C9A 1.413(4) . ?
C5A C6A 1.416(4) . ?
C5A C4A 1.409(4) . ?
C5 C4 1.414(4) . ?
C19 C20 1.384(5) . ?
C2A C10A 1.507(4) . ?
C2A C3A 1.428(4) . ?
C10 H10C 0.9700 . ?
C10 H10D 0.9700 . ?
C7 H7 0.9300 . ?
C4 H4 0.9300 . ?
C4 C3 1.360(4) . ?
C6A H6A 0.9300 . ?
C6A C7A 1.366(4) . ?
C20A H20A 0.9300 . ?
C20A C21A 1.385(4) . ?
C3 H3 0.9300 . ?
C12 C17 1.534(5) . ?
C12 C18 1.541(4) . ?
C12 C16 1.534(4) . ?
C10A H10A 0.9700 . ?
C10A H10B 0.9700 . ?
C3A H3A 0.9300 . ?
C3A C4A 1.361(4) . ?
C12A C18A 1.537(5) . ?
C12A C16A 1.556(5) . ?
C12A C17A 1.525(5) . ?
C11A C14A 1.532(4) . ?
C11A C13A 1.542(4) . ?
C11A C15A 1.531(5) . ?
C11 C14 1.535(4) . ?
C11 C13 1.540(4) . ?
C11 C15 1.531(5) . ?
C7A H7A 0.9300 . ?
C4A H4A 0.9300 . ?
C20 H20 0.9300 . ?
C20 C21 1.395(4) . ?
C14 H14D 0.9600 . ?
C14 H14E 0.9600 . ?
C14 H14F 0.9600 . ?
C13 H13D 0.9600 . ?
C13 H13E 0.9600 . ?
C13 H13F 0.9600 . ?
C15 H15D 0.9600 . ?
C15 H15E 0.9600 . ?
C15 H15F 0.9600 . ?
C21A H21A 0.9300 . ?
C21A C22A 1.383(5) . ?
C17 H17D 0.9600 . ?
C17 H17E 0.9600 . ?
C17 H17F 0.9600 . ?
C18 H18D 0.9600 . ?
C18 H18E 0.9600 . ?
C18 H18F 0.9600 . ?
C22 H22 0.9300 . ?
C22 C23 1.369(6) . ?
C22 C21 1.385(5) . ?
C18A H18A 0.9600 . ?
C18A H18B 0.9600 . ?
C18A H18C 0.9600 . ?
C23 H23 0.9300 . ?
C22A H22A 0.9300 . ?
C22A C23A 1.380(6) . ?
C21 H21 0.9300 . ?
C16 H16D 0.9600 . ?
C16 H16E 0.9600 . ?
C16 H16F 0.9600 . ?
C14A H14A 0.9600 . ?
C14A H14B 0.9600 . ?
C14A H14C 0.9600 . ?
C24 H24 0.9800 . ?
C13A H13A 0.9600 . ?
C13A H13B 0.9600 . ?
C13A H13C 0.9600 . ?
C15A H15A 0.9600 . ?
C15A H15B 0.9600 . ?
C15A H15C 0.9600 . ?
C23A H23A 0.9300 . ?
C16A H16A 0.9600 . ?
C16A H16B 0.9600 . ?
C16A H16C 0.9600 . ?
C17A H17A 0.9600 . ?
C17A H17B 0.9600 . ?
C17A H17C 0.9600 . ?

loop_
_geom_torsion_atom_site_label_1
_geom_torsion_atom_site_label_2
_geom_torsion_atom_site_label_3
_geom_torsion_atom_site_label_4
_geom_torsion
_geom_torsion_site_symmetry_1
_geom_torsion_site_symmetry_2
_geom_torsion_site_symmetry_3
_geom_torsion_site_symmetry_4
_geom_torsion_publ_flag
N1 C2 C10 P1 137.1(2) . . . . ?
N1 C2 C3 C4 -0.5(4) . . . . ?
N1 C9 C5 C6 -179.2(2) . . . . ?
N1 C9 C5 C4 -0.7(4) . . . . ?
N2 C8 C19 N3 174.7(3) . . . . ?
N2 C8 C19 C20 -5.6(4) . . . . ?
N2 C8 C7 C6 0.3(4) . . . . ?
N2 C9 C5 C6 -0.3(4) . . . . ?
N2 C9 C5 C4 178.2(2) . . . . ?
N2A C8A C19A N3A -165.6(2) . . . . ?
N2A C8A C19A C20A 13.9(4) . . . . ?
N2A C8A C7A C6A -0.7(4) . . . . ?
N1A C2A C10A P1A -132.5(2) . . . . ?
N1A C2A C3A C4A 0.6(4) . . . . ?
N3 C19 C20 C21 0.6(5) . . . . ?
N3A C19A C20A C21A 2.1(4) . . . . ?
C8 N2 C9 N1 177.7(2) . . . . ?
C8 N2 C9 C5 -1.3(4) . . . . ?
C8 C19 C20 C21 -179.1(3) . . . . ?
C2 N1 C9 N2 -177.1(2) . . . . ?
C2 N1 C9 C5 1.9(4) . . . . ?
C6 C5 C4 C3 177.4(3) . . . . ?
C9 N1 C2 C10 175.7(2) . . . . ?
C9 N1 C2 C3 -1.3(4) . . . . ?
C9 N2 C8 C19 -178.7(2) . . . . ?
C9 N2 C8 C7 1.4(4) . . . . ?
C9 C5 C4 C3 -1.1(4) . . . . ?
C8A N2A C9A N1A -177.5(2) . . . . ?
C8A N2A C9A C5A 1.8(4) . . . . ?
C8A C19A C20A C21A -177.4(3) . . . . ?
C19A N3A C23A C22A -0.2(5) . . . . ?
C19A C8A C7A C6A -179.9(2) . . . . ?
C19A C20A C21A C22A -1.2(4) . . . . ?
C5A C6A C7A C8A 2.4(4) . . . . ?
C5 C6 C7 C8 -1.9(4) . . . . ?
C5 C4 C3 C2 1.6(4) . . . . ?
C19 N3 C23 C22 0.5(5) . . . . ?
C19 C8 C7 C6 -179.7(2) . . . . ?
C19 C20 C21 C22 0.4(5) . . . . ?
C9A N2A C8A C19A 177.8(2) . . . . ?
C9A N2A C8A C7A -1.4(4) . . . . ?
C9A N1A C2A C10A -177.3(2) . . . . ?
C9A N1A C2A C3A 1.3(4) . . . . ?
C9A C5A C6A C7A -2.0(4) . . . . ?
C9A C5A C4A C3A 1.3(4) . . . . ?
C2A N1A C9A N2A 177.4(2) . . . . ?
C2A N1A C9A C5A -1.9(4) . . . . ?
C2A C3A C4A C5A -1.9(4) . . . . ?
C10 P1 C12 C17 -63.4(2) . . . . ?
C10 P1 C12 C18 58.0(2) . . . . ?
C10 P1 C12 C16 172.2(2) . . . . ?
C10 P1 C11 C14 165.2(2) . . . . ?
C10 P1 C11 C13 -79.5(2) . . . . ?
C10 P1 C11 C15 41.4(3) . . . . ?
C10 C2 C3 C4 -177.4(3) . . . . ?
C7 C8 C19 N3 -5.3(4) . . . . ?
C7 C8 C19 C20 174.4(3) . . . . ?
C7 C6 C5 C9 2.0(4) . . . . ?
C7 C6 C5 C4 -176.5(3) . . . . ?
C6A C5A C9A N2A -0.1(4) . . . . ?
C6A C5A C9A N1A 179.1(2) . . . . ?
C6A C5A C4A C3A -177.1(2) . . . . ?
C20A C21A C22A C23A -0.3(5) . . . . ?
C3 C2 C10 P1 -45.8(3) . . . . ?
C12 P1 C10 C2 -96.2(2) . . . . ?
C12 P1 C11 C14 57.7(3) . . . . ?
C12 P1 C11 C13 172.94(19) . . . . ?
C12 P1 C11 C15 -66.1(3) . . . . ?
C10A P1A C12A C18A -63.3(3) . . . . ?
C10A P1A C12A C16A -176.3(3) . . . . ?
C10A P1A C12A C17A 61.0(3) . . . . ?
C10A P1A C11A C14A -174.5(3) . . . . ?
C10A P1A C11A C13A 71.4(2) . . . . ?
C10A P1A C11A C15A -48.5(3) . . . . ?
C10A C2A C3A C4A 179.2(3) . . . . ?
C3A C2A C10A P1A 48.8(3) . . . . ?
C12A P1A C10A C2A 93.9(2) . . . . ?
C12A P1A C11A C14A -67.0(3) . . . . ?
C12A P1A C11A C13A 178.8(2) . . . . ?
C12A P1A C11A C15A 58.9(3) . . . . ?
C11A P1A C10A C2A -151.1(2) . . . . ?
C11A P1A C12A C18A -170.3(2) . . . . ?
C11A P1A C12A C16A 76.7(3) . . . . ?
C11A P1A C12A C17A -45.9(4) . . . . ?
C11 P1 C10 C2 149.1(2) . . . . ?
C11 P1 C12 C17 43.1(2) . . . . ?
C11 P1 C12 C18 164.4(2) . . . . ?
C11 P1 C12 C16 -81.3(2) . . . . ?
C7A C8A C19A N3A 13.6(4) . . . . ?
C7A C8A C19A C20A -166.9(2) . . . . ?
C4A C5A C9A N2A -178.6(2) . . . . ?
C4A C5A C9A N1A 0.6(4) . . . . ?
C4A C5A C6A C7A 176.4(2) . . . . ?
C21A C22A C23A N3A 1.0(5) . . . . ?
C23 N3 C19 C8 178.7(3) . . . . ?
C23 N3 C19 C20 -1.0(5) . . . . ?
C23 C22 C21 C20 -0.8(5) . . . . ?
C21 C22 C23 N3 0.4(6) . . . . ?
C23A N3A C19A C8A 178.1(3) . . . . ?
C23A N3A C19A C20A -1.4(4) . . . . ?
